data_9012855
loop_
_publ_author_name
'Zhuravlev, N. N.'

_publ_section_title
;Structure of superconductors. X. Thermal, microscopic and x-ray investigation
 of the bismuth-palladium system Locality: synthetic Note: low temperature
 modification Note: unable to reproduce reported bond lengths
;
_journal_name_full 'Soviet Journal of Experimental and Theoretical Physics'
_journal_page_first 1064
_journal_page_last 1072
_journal_volume 5
_journal_year 1957
_chemical_compound_source Synthetic
_chemical_formula_sum 'Bi2 Pd'
_chemical_name_mineral Froodite
_space_group_IT_number 12
_symmetry_space_group_name_Hall '-C 2y'
_symmetry_space_group_name_H-M 'C 1 2/m 1'
_cell_angle_alpha 90
_cell_angle_beta 102.58
_cell_angle_gamma 90
_cell_length_a 12.74
_cell_length_b 4.25
_cell_length_c 5.665
_cell_formula_units_Z 4
_cell_volume 299.368
_database_code_amcsd 0015531
_exptl_crystal_density_diffrn 11.635
_cod_database_code 9012855

loop_
_space_group_symop_operation_xyz
x,y,z
1/2+x,1/2+y,z
x,-y,z
1/2+x,1/2-y,z
-x,y,-z
1/2-x,1/2+y,-z
-x,-y,-z
1/2-x,1/2-y,-z

loop_
_atom_site_label
_atom_site_fract_x
_atom_site_fract_y
_atom_site_fract_z
Bi1 0.15600 0.00000 0.32100
Bi2 0.07600 0.50000 0.79600
Pd 0.22600 0.00000 0.82000

loop_
_cod_related_entry_id
_cod_related_entry_database
_cod_related_entry_code
1 AMCSD 0015531
